data_2103165
loop_
_publ_author_name
'Marsh, Richard E.'
'Kapon, Moshe'
'Hu, Shengzhi'
'Herbstein, Frank H.'

_publ_section_title
;
 Some 60 new space-group corrections
;
_journal_issue 1
_journal_name_full 'Acta Crystallographica Section B'
_journal_page_first 62
_journal_page_last 77
_journal_paper_doi 10.1107/S0108768101017128
_journal_volume 58
_journal_year 2002
_chemical_formula_sum 'C45 H28 N5 Tl'
_chemical_name_systematic 'Meso-tetraphenylporphrinatothallium(III) cyanide'
_space_group_IT_number 14
_symmetry_cell_setting monoclinic
_symmetry_space_group_name_Hall '-P 2yn'
_symmetry_space_group_name_H-M 'P 1 21/n 1'
_cell_angle_alpha 89.98
_cell_angle_beta 90.57
_cell_angle_gamma 90.31
_cell_formula_units_Z 4
_cell_length_a 10.003
_cell_length_b 16.231
_cell_length_c 21.277
_cell_volume 3454.284
_cod_data_source_file bm0047.cif
_cod_data_source_block CSD_CIF_Table_4S
_cod_original_sg_symbol_H-M P21/n
_cod_original_formula_sum ' C45H28N5Tl '
_cod_database_code 2103165

loop_
_symmetry_equiv_pos_as_xyz
'x, y, z'
'-x+1/2, y+1/2, -z+1/2'
'-x, -y, -z'
'x-1/2, -y-1/2, z-1/2'

loop_
_atom_site_label
_atom_site_fract_x
_atom_site_fract_y
_atom_site_fract_z
_atom_site_type_symbol
Tl1 .33295 .68420 .15235 Tl
C1 .1340 .7362 .1727 C
N1 .0418 .7576 .1830 N
C2 .3382 .5150 .2330 C
C3 .3020 .4304 .2300 C
C4 .2682 .4142 .1688 C
C5 .2795 .4900 .1342 C
N2 .3247 .5496 .1745 N
C6 .2629 .4985 .0680 C
C7 .2090 .4244 .0339 C
C8 .2844 .3829 -.0114 C
C9 .2332 .3186 -.0477 C
C10 .1068 .2946 -.0380 C
C11 .0264 .3345 .0062 C
C12 .0810 .3982 .0411 C
C13 .2982 .5666 .0324 C
C14 .2920 .5724 -.0360 C
C15 .3413 .6434 -.0523 C
C16 .3780 .6886 .0038 C
C17 .4395 .7681 .0057 C
C18 .4653 .8039 -.0581 C
C19 .3646 .8424 -.0912 C
C20 .3851 .8683 -.1529 C
C21 .5077 .8592 -.1794 C
C22 .6072 .8210 -.1465 C
C23 .5900 .7950 -.0846 C
N3 .4587 .6896 .2398 N
C24 .4886 .8079 .0600 C
C25 .5611 .8825 .0588 C
C26 .5936 .8988 .1218 C
C27 .5402 .8356 .1596 C
N4 .4758 .7791 .1208 N
C28 .5584 .8268 .2248 C
C29 .6354 .8938 .2580 C
C30 .5734 .9642 .2794 C
C31 .6454 1.0291 .3080 C
C32 .7810 1.0171 .3144 C
C33 .8424 .9498 .2926 C
C34 .7687 .8882 .2665 C
C35 .5203 .7608 .2614 C
C36 .5422 .7506 .3284 C
C37 .4984 .6776 .3448 C
C38 .4412 .6364 .2902 C
N5 .3498 .6383 .0548 N
C39 .3900 .5553 .2874 C
C40 .2980 .4394 .4343 C
C41 .2836 .4838 .3792 C
C42 .3994 .5049 .3452 C
C43 .5204 .4794 .3690 C
C44 .5292 .4332 .4223 C
C45 .4175 .4139 .4560 C

loop_
_atom_type_symbol
C
Tl
N
